data_4343882
loop_
_publ_author_name
'Musselman, R.L.'
'Stecher, L.C.'
'Watkins, S.'

_publ_section_title
;
 Crystal Structure and Spectra of Cesium Potassium Tetracyanonickelate(2-)
;
_journal_name_full 'Inorganic Chemistry'
_journal_page_first 3400
_journal_page_last 3403
_journal_volume 19
_journal_year 1980
_chemical_formula_sum 'C4 Cs K N4 Ni'
_chemical_name_systematic 'Cs K Ni (C N)4'
_space_group_IT_number 2
_symmetry_space_group_name_Hall '-P 1'
_symmetry_space_group_name_H-M 'P -1'
_cell_angle_alpha 60.64
_cell_angle_beta 70.88
_cell_angle_gamma 70.88
_cell_formula_units_Z 2
_cell_length_a 7.421
_cell_length_b 8.626
_cell_length_c 9.364
_cell_volume 483.360
_citation_journal_id_ASTM INOCAJ
_cod_data_source_file Musselman_INOCAJ_1980_32.cif
_cod_data_source_block C4Cs1K1N4Ni1
_cod_original_cell_volume 483.3596
_cod_original_formula_sum 'C4 Cs1 K1 N4 Ni1'
_cod_database_code 4343882

loop_
_symmetry_equiv_pos_as_xyz
x,y,z
-x,-y,-z

loop_
_atom_site_label
_atom_site_type_symbol
_atom_site_fract_x
_atom_site_fract_y
_atom_site_fract_z
_atom_site_occupancy
_atom_site_U_iso_or_equiv
N1 N-3 -0.3711 0.2242 0.159 1 0.0
N3 N-3 0.0163 0.3402 0.2771 1 0.0
N4 N-3 -0.3897 0.7279 0.4499 1 0.0
C4 C+2 -0.2396 0.6437 0.4668 1 0.0
Ni2 Ni+2 0 0.5 0.5 1 0.0
Cs1 Cs+1 0.6236 0.6267 0.1265 1 0.0
C2 C+2 0.1287 -0.0324 0.1449 1 0.0
C1 C+2 -0.2268 0.1456 0.0951 1 0.0
N2 N-3 0.2112 -0.0514 0.2297 1 0.0
C3 C+2 0.0163 0.4028 0.3597 1 0.0
Ni1 Ni+2 0 0 0 1 0.0
K1 K+1 0.2632 -0.0139 0.4861 1 0.0
